data_2212247
loop_
_publ_author_name
'Li, Jian'
'Liang, Zu-Pei'
'Wang, Hui-Qin'

_publ_section_title
;
 2-(2-Hydroxyphenyl)isoindoline-1,3-dione
;
_journal_coeditor_code IS2121
_journal_issue 2
_journal_name_full 'Acta Crystallographica Section E'
_journal_page_first o627
_journal_page_last o628
_journal_paper_doi 10.1107/S1600536807000670
_journal_volume 63
_journal_year 2007
_chemical_formula_iupac 'C14 H9 N O3'
_chemical_formula_moiety 'C14 H9 N O3'
_chemical_formula_sum 'C14 H9 N O3'
_chemical_formula_weight 239.22
_chemical_name_systematic
;
2-(2-Hydroxyphenyl)isoindoline-1,3-dione
;
_space_group_IT_number 14
_symmetry_cell_setting monoclinic
_symmetry_space_group_name_Hall '-P 2ybc'
_symmetry_space_group_name_H-M 'P 1 21/c 1'
_atom_sites_solution_hydrogens geom
_atom_sites_solution_primary direct
_atom_sites_solution_secondary difmap
_cell_angle_alpha 90.00
_cell_angle_beta 103.877(3)
_cell_angle_gamma 90.00
_cell_formula_units_Z 4
_cell_length_a 11.584(2)
_cell_length_b 13.704(3)
_cell_length_c 7.0359(13)
_cell_measurement_reflns_used 2277
_cell_measurement_temperature 294(2)
_cell_measurement_theta_max 26.27
_cell_measurement_theta_min 2.97
_cell_volume 1084.3(4)
_computing_cell_refinement 'SAINT (Bruker, 1997)'
_computing_data_collection 'SMART (Bruker, 1997)'
_computing_data_reduction SAINT
_computing_molecular_graphics 'SHELXTL (Bruker, 1997)'
_computing_publication_material SHELXTL
_computing_structure_refinement 'SHELXL97 (Sheldrick, 1997)'
_computing_structure_solution 'SHELXS97 (Sheldrick, 1997)'
_diffrn_ambient_temperature 294(2)
_diffrn_measured_fraction_theta_full 0.996
_diffrn_measured_fraction_theta_max 0.996
_diffrn_measurement_device_type 'Bruker SMART CCD area-detector'
_diffrn_measurement_method '\f and \w'
_diffrn_radiation_monochromator graphite
_diffrn_radiation_source 'fine-focus sealed tube'
_diffrn_radiation_type MoK\a
_diffrn_radiation_wavelength 0.71073
_diffrn_reflns_av_R_equivalents 0.0287
_diffrn_reflns_av_sigmaI/netI 0.0308
_diffrn_reflns_limit_h_max 14
_diffrn_reflns_limit_h_min -7
_diffrn_reflns_limit_k_max 16
_diffrn_reflns_limit_k_min -17
_diffrn_reflns_limit_l_max 8
_diffrn_reflns_limit_l_min -8
_diffrn_reflns_number 6010
_diffrn_reflns_theta_full 26.39
_diffrn_reflns_theta_max 26.39
_diffrn_reflns_theta_min 1.81
_exptl_absorpt_coefficient_mu 0.105
_exptl_absorpt_correction_T_max 0.9794
_exptl_absorpt_correction_T_min 0.9693
_exptl_absorpt_correction_type multi-scan
_exptl_absorpt_process_details '(SADABS; Bruker, 1997)'
_exptl_crystal_colour yellow
_exptl_crystal_density_diffrn 1.465
_exptl_crystal_density_method 'not measured'
_exptl_crystal_description block
_exptl_crystal_F_000 496
_exptl_crystal_size_max 0.30
_exptl_crystal_size_mid 0.24
_exptl_crystal_size_min 0.20
_refine_diff_density_max 0.587
_refine_diff_density_min -0.258
_refine_ls_extinction_method none
_refine_ls_goodness_of_fit_ref 1.047
_refine_ls_hydrogen_treatment constr
_refine_ls_matrix_type full
_refine_ls_number_parameters 164
_refine_ls_number_reflns 2225
_refine_ls_number_restraints 0
_refine_ls_restrained_S_all 1.047
_refine_ls_R_factor_all 0.0676
_refine_ls_R_factor_gt 0.0477
_refine_ls_shift/su_max 0.000
_refine_ls_shift/su_mean 0.000
_refine_ls_structure_factor_coef Fsqd
_refine_ls_weighting_details 'calc w=1/[\s^2^(Fo^2^)+(0.0748P)^2^+0.4133P] where P=(Fo^2^+2Fc^2^)/3'
_refine_ls_weighting_scheme calc
_refine_ls_wR_factor_gt 0.1313
_refine_ls_wR_factor_ref 0.1456
_reflns_number_gt 1674
_reflns_number_total 2225
_reflns_threshold_expression I>2\s(I)
_cod_data_source_file is2121.cif
_cod_data_source_block I
_cod_original_cell_volume 1084.4(4)
_cod_original_sg_symbol_H-M 'P 21/c'
_cod_database_code 2212247
_cod_database_fobs_code 2212247

loop_
_symmetry_equiv_pos_as_xyz
'x, y, z'
'-x, y+1/2, -z+1/2'
'-x, -y, -z'
'x, -y-1/2, z-1/2'

loop_
_atom_site_type_symbol
_atom_site_label
_atom_site_fract_x
_atom_site_fract_y
_atom_site_fract_z
_atom_site_U_iso_or_equiv
_atom_site_adp_type
_atom_site_calc_flag
_atom_site_refinement_flags
_atom_site_occupancy
O O1 0.64633(12) 0.71141(10) 0.4868(2) 0.0427(4) Uani d . 1
O O2 0.66790(13) 1.03280(11) 0.3248(3) 0.0506(5) Uani d . 1
O O3 0.85708(15) 0.87899(14) 0.1869(2) 0.0548(5) Uani d . 1
H H3 0.7937 0.8498 0.1518 0.082 Uiso calc R 1
N N1 0.68975(14) 0.87086(11) 0.4218(2) 0.0314(4) Uani d . 1
C C1 0.61476(16) 0.79153(14) 0.4216(3) 0.0312(4) Uani d . 1
C C2 0.49285(16) 0.82535(14) 0.3278(3) 0.0320(4) Uani d . 1
C C3 0.38658(18) 0.77514(16) 0.2866(3) 0.0403(5) Uani d . 1
H H3A 0.3826 0.7096 0.3191 0.048 Uiso calc R 1
C C4 0.28536(18) 0.82735(17) 0.1939(3) 0.0455(6) Uani d . 1
H H4 0.2120 0.7960 0.1645 0.055 Uiso calc R 1
C C5 0.29121(19) 0.92400(18) 0.1449(3) 0.0461(6) Uani d . 1
H H5 0.2220 0.9565 0.0827 0.055 Uiso calc R 1
C C6 0.39867(18) 0.97408(16) 0.1864(3) 0.0408(5) Uani d . 1
H H6 0.4028 1.0395 0.1534 0.049 Uiso calc R 1
C C7 0.49882(17) 0.92293(14) 0.2785(3) 0.0326(4) Uani d . 1
C C8 0.62502(17) 0.95468(14) 0.3388(3) 0.0340(5) Uani d . 1
C C9 0.81517(16) 0.87071(13) 0.5043(3) 0.0320(4) Uani d . 1
C C10 0.85824(19) 0.86747(15) 0.7063(3) 0.0417(5) Uani d . 1
H H10 0.8054 0.8626 0.7867 0.050 Uiso calc R 1
C C11 0.9781(2) 0.87139(17) 0.7876(4) 0.0508(6) Uani d . 1
H H11 1.0067 0.8694 0.9229 0.061 Uiso calc R 1
C C12 1.05620(19) 0.87823(16) 0.6676(4) 0.0480(6) Uani d . 1
H H12 1.1375 0.8818 0.7229 0.058 Uiso calc R 1
C C13 1.01531(19) 0.87980(16) 0.4685(4) 0.0465(6) Uani d . 1
H H13 1.0691 0.8839 0.3897 0.056 Uiso calc R 1
C C14 0.89413(18) 0.87535(14) 0.3825(3) 0.0362(5) Uani d . 1

loop_
_atom_site_aniso_label
_atom_site_aniso_U_11
_atom_site_aniso_U_22
_atom_site_aniso_U_33
_atom_site_aniso_U_12
_atom_site_aniso_U_13
_atom_site_aniso_U_23
O1 0.0344(8) 0.0366(8) 0.0526(9) 0.0004(6) 0.0020(6) 0.0103(7)
O2 0.0375(8) 0.0387(9) 0.0728(11) -0.0058(7) 0.0075(8) 0.0115(7)
O3 0.0489(10) 0.0753(13) 0.0415(9) -0.0152(8) 0.0134(7) -0.0042(8)
N1 0.0231(8) 0.0345(9) 0.0348(9) -0.0018(6) 0.0039(6) 0.0027(6)
C1 0.0273(9) 0.0336(11) 0.0322(10) -0.0013(8) 0.0061(7) 0.0017(8)
C2 0.0266(10) 0.0365(11) 0.0327(10) 0.0003(8) 0.0068(8) 0.0005(8)
C3 0.0313(11) 0.0420(12) 0.0468(12) -0.0060(9) 0.0079(9) -0.0004(9)
C4 0.0255(10) 0.0554(14) 0.0533(14) -0.0047(10) 0.0048(9) -0.0059(11)
C5 0.0283(11) 0.0560(14) 0.0494(13) 0.0076(10) 0.0003(9) -0.0018(10)
C6 0.0355(11) 0.0397(12) 0.0450(12) 0.0047(9) 0.0051(9) 0.0046(9)
C7 0.0282(10) 0.0357(11) 0.0330(10) 0.0004(8) 0.0054(8) 0.0019(8)
C8 0.0297(10) 0.0347(11) 0.0368(11) -0.0012(8) 0.0067(8) 0.0043(8)
C9 0.0235(9) 0.0322(10) 0.0385(11) -0.0019(8) 0.0037(8) 0.0004(8)
C10 0.0357(11) 0.0458(13) 0.0397(12) -0.0016(9) 0.0017(9) 0.0011(9)
C11 0.0419(13) 0.0574(15) 0.0443(13) -0.0017(11) -0.0068(10) 0.0032(11)
C12 0.0290(11) 0.0464(13) 0.0605(15) 0.0008(9) -0.0053(10) -0.0035(11)
C13 0.0303(11) 0.0437(13) 0.0690(16) -0.0037(9) 0.0188(11) -0.0071(11)
C14 0.0339(11) 0.0342(11) 0.0409(12) -0.0041(8) 0.0096(9) -0.0037(8)

loop_
_atom_type_symbol
_atom_type_description
_atom_type_scat_dispersion_real
_atom_type_scat_dispersion_imag
_atom_type_scat_source
C C 0.0033 0.0016 'International Tables Vol C Tables 4.2.6.8 and 6.1.1.4'
H H 0.0000 0.0000 'International Tables Vol C Tables 4.2.6.8 and 6.1.1.4'
N N 0.0061 0.0033 'International Tables Vol C Tables 4.2.6.8 and 6.1.1.4'
O O 0.0106 0.0060 'International Tables Vol C Tables 4.2.6.8 and 6.1.1.4'

loop_
_geom_angle_atom_site_label_1
_geom_angle_atom_site_label_2
_geom_angle_atom_site_label_3
_geom_angle
C14 O3 H3 109.5
C1 N1 C8 111.34(16)
C1 N1 C9 124.95(15)
C8 N1 C9 123.62(15)
O1 C1 N1 125.15(17)
O1 C1 C2 128.34(17)
N1 C1 C2 106.50(16)
C3 C2 C7 121.59(18)
C3 C2 C1 130.14(19)
C7 C2 C1 108.26(16)
C2 C3 C4 116.8(2)
C2 C3 H3A 121.6
C4 C3 H3A 121.6
C5 C4 C3 121.7(2)
C5 C4 H4 119.2
C3 C4 H4 119.2
C4 C5 C6 121.2(2)
C4 C5 H5 119.4
C6 C5 H5 119.4
C7 C6 C5 117.3(2)
C7 C6 H6 121.4
C5 C6 H6 121.4
C6 C7 C2 121.42(18)
C6 C7 C8 130.18(19)
C2 C7 C8 108.38(16)
O2 C8 N1 124.78(18)
O2 C8 C7 129.72(19)
N1 C8 C7 105.49(16)
C10 C9 C14 120.10(19)
C10 C9 N1 119.74(18)
C14 C9 N1 120.15(17)
C11 C10 C9 120.4(2)
C11 C10 H10 119.8
C9 C10 H10 119.8
C10 C11 C12 119.6(2)
C10 C11 H11 120.2
C12 C11 H11 120.2
C13 C12 C11 120.7(2)
C13 C12 H12 119.6
C11 C12 H12 119.6
C12 C13 C14 120.7(2)
C12 C13 H13 119.6
C14 C13 H13 119.6
O3 C14 C13 119.09(19)
O3 C14 C9 122.41(18)
C13 C14 C9 118.46(19)

loop_
_geom_bond_atom_site_label_1
_geom_bond_atom_site_label_2
_geom_bond_distance
O1 C1 1.212(2)
O2 C8 1.194(2)
O3 C14 1.341(3)
O3 H3 0.8200
N1 C1 1.391(2)
N1 C8 1.419(2)
N1 C9 1.429(2)
C1 C2 1.483(3)
C2 C3 1.379(3)
C2 C7 1.387(3)
C3 C4 1.395(3)
C3 H3A 0.9300
C4 C5 1.374(3)
C4 H4 0.9300
C5 C6 1.390(3)
C5 H5 0.9300
C6 C7 1.377(3)
C6 H6 0.9300
C7 C8 1.486(3)
C9 C10 1.390(3)
C9 C14 1.397(3)
C10 C11 1.370(3)
C10 H10 0.9300
C11 C12 1.381(4)
C11 H11 0.9300
C12 C13 1.367(4)
C12 H12 0.9300
C13 C14 1.390(3)
C13 H13 0.9300

loop_
_geom_hbond_atom_site_label_D
_geom_hbond_atom_site_label_H
_geom_hbond_atom_site_label_A
_geom_hbond_site_symmetry_A
_geom_hbond_distance_DH
_geom_hbond_distance_HA
_geom_hbond_distance_DA
_geom_hbond_angle_DHA
O3 H3 O1 4_575 0.82 2.00 2.798(2) 163

loop_
_geom_torsion_atom_site_label_1
_geom_torsion_atom_site_label_2
_geom_torsion_atom_site_label_3
_geom_torsion_atom_site_label_4
_geom_torsion
C8 N1 C1 O1 -178.71(19)
C9 N1 C1 O1 -2.0(3)
C8 N1 C1 C2 1.3(2)
C9 N1 C1 C2 178.07(16)
O1 C1 C2 C3 -1.9(3)
N1 C1 C2 C3 178.1(2)
O1 C1 C2 C7 179.2(2)
N1 C1 C2 C7 -0.9(2)
C7 C2 C3 C4 -0.3(3)
C1 C2 C3 C4 -179.19(19)
C2 C3 C4 C5 0.4(3)
C3 C4 C5 C6 -0.2(3)
C4 C5 C6 C7 0.0(3)
C5 C6 C7 C2 0.0(3)
C5 C6 C7 C8 178.9(2)
C3 C2 C7 C6 0.1(3)
C1 C2 C7 C6 179.24(18)
C3 C2 C7 C8 -178.95(18)
C1 C2 C7 C8 0.1(2)
C1 N1 C8 O2 178.5(2)
C9 N1 C8 O2 1.8(3)
C1 N1 C8 C7 -1.3(2)
C9 N1 C8 C7 -178.03(16)
C6 C7 C8 O2 1.9(4)
C2 C7 C8 O2 -179.1(2)
C6 C7 C8 N1 -178.3(2)
C2 C7 C8 N1 0.6(2)
C1 N1 C9 C10 -70.5(3)
C8 N1 C9 C10 105.8(2)
C1 N1 C9 C14 110.5(2)
C8 N1 C9 C14 -73.2(2)
C14 C9 C10 C11 1.7(3)
N1 C9 C10 C11 -177.28(19)
C9 C10 C11 C12 -0.2(3)
C10 C11 C12 C13 -0.9(4)
C11 C12 C13 C14 0.5(3)
C12 C13 C14 O3 178.7(2)
C12 C13 C14 C9 0.9(3)
C10 C9 C14 O3 -179.74(19)
N1 C9 C14 O3 -0.7(3)
C10 C9 C14 C13 -2.1(3)
N1 C9 C14 C13 176.95(18)

loop_
_cod_related_entry_id
_cod_related_entry_database
_cod_related_entry_code
1 ChemSpider 207358
